data_7216578
loop_
_publ_author_name
'Litvinov, A. L.'
'Konarev, D. V.'
'Kovalevsky, A. Yu.'
'Neretin, I. S.'
'Slovokhotov, Yu. L.'
'Coppens, P.'
'Lyubovskaya, R. N.'

_publ_section_title
;
 Molecular complexes of fullerene C60 with aromatic hydrocarbons
 containing flexible phenyl substituents
;
_journal_issue 104
_journal_name_full CrystEngComm
_journal_page_first 618
_journal_paper_doi 10.1039/b209875j
_journal_volume 4
_journal_year 2002
_chemical_formula_moiety 'C60, C24 H18'
_chemical_formula_sum 'C84 H18'
_chemical_formula_weight 1026.98
_chemical_name_common 'C60 TPB clathrate'
_chemical_name_systematic
; 
[60]fullerene triphenylbenzene clathrate
;
_space_group_IT_number 14
_symmetry_cell_setting monoclinic
_symmetry_space_group_name_Hall '-P 2ybc'
_symmetry_space_group_name_H-M 'P 1 21/c 1'
_atom_sites_solution_hydrogens geom
_atom_sites_solution_primary direct
_atom_sites_solution_secondary difmap
_audit_creation_method SHELXL
_cell_angle_alpha 90.00
_cell_angle_beta 108.882(6)
_cell_angle_gamma 90.00
_cell_formula_units_Z 4
_cell_length_a 13.255(3)
_cell_length_b 18.550(5)
_cell_length_c 18.597(5)
_cell_measurement_temperature 110(1)
_cell_volume 4326.6(19)
_computing_structure_refinement 'SHELXL-93 (Sheldrick, 1993)'
_computing_structure_solution 'SHELXS-86 (Sheldrick, 1990)'
_diffrn_ambient_temperature 110(1)
_diffrn_measurement_device 'Bruker SMART'
_diffrn_measurement_method '\w scan'
_diffrn_radiation_monochromator graphite
_diffrn_radiation_source 'fine-focus sealed tube'
_diffrn_radiation_type MoK\a
_diffrn_radiation_wavelength 0.71073
_diffrn_reflns_av_R_equivalents 0.0771
_diffrn_reflns_av_sigmaI/netI 0.1176
_diffrn_reflns_limit_h_max 18
_diffrn_reflns_limit_h_min -18
_diffrn_reflns_limit_k_max 17
_diffrn_reflns_limit_k_min -26
_diffrn_reflns_limit_l_max 26
_diffrn_reflns_limit_l_min -26
_diffrn_reflns_number 34969
_diffrn_reflns_theta_max 30.19
_diffrn_reflns_theta_min 1.60
_exptl_absorpt_coefficient_mu 0.090
_exptl_absorpt_correction_type 'not applied'
_exptl_crystal_colour black
_exptl_crystal_density_diffrn 1.577
_exptl_crystal_description prism
_exptl_crystal_F_000 2088
_exptl_crystal_size_max 0.3
_exptl_crystal_size_mid 0.3
_exptl_crystal_size_min 0.1
_refine_diff_density_max 0.725
_refine_diff_density_min -0.413
_refine_diff_density_rms 0.062
_refine_ls_extinction_method none
_refine_ls_goodness_of_fit_all 0.932
_refine_ls_goodness_of_fit_obs 1.204
_refine_ls_matrix_type full
_refine_ls_number_parameters 902
_refine_ls_number_reflns 9718
_refine_ls_number_restraints 976
_refine_ls_restrained_S_all 1.208
_refine_ls_restrained_S_obs 1.732
_refine_ls_R_factor_all 0.1850
_refine_ls_R_factor_obs 0.0812
_refine_ls_shift/esd_max -0.008
_refine_ls_shift/esd_mean 0.000
_refine_ls_structure_factor_coef Fsqd
_refine_ls_weighting_scheme
;
calc w=1/[\s^2^(Fo^2^)+(0.0600P)^2^+5.0000P] where 
P=(Fo^2^+2Fc^2^)/3
;
_refine_ls_wR_factor_all 0.2195
_refine_ls_wR_factor_obs 0.1740
_reflns_number_observed 4881
_reflns_number_total 12580
_reflns_observed_criterion >2sigma(I)
_cod_data_source_file b209875j.txt
_cod_data_source_block trif
_cod_depositor_comments
;
The following automatic conversions were performed:

'_symmetry_cell_setting' value 'Monoclinic' changed to 'monoclinic'
according to
/usr/data/users/saulius/automatic-downloads/retrospective/RSC/lib/dictionaries/cif_core.dic
dictionary named 'cif_core.dic' version 2.4.2 from 2011-04-26.

Automatic conversion script
Id: cif_fix_values 2281 2013-09-26 08:29:07Z andrius 
;
_cod_original_cell_volume 4326.6(18)
_cod_original_sg_symbol_H-M P21/c
_cod_database_code 7216578

loop_
_symmetry_equiv_pos_as_xyz
'x, y, z'
'-x, y+1/2, -z+1/2'
'-x, -y, -z'
'x, -y-1/2, z-1/2'

loop_
_atom_site_aniso_label
_atom_site_aniso_U_11
_atom_site_aniso_U_22
_atom_site_aniso_U_33
_atom_site_aniso_U_23
_atom_site_aniso_U_13
_atom_site_aniso_U_12
C101 0.026(2) 0.029(2) 0.031(2) -0.001(2) 0.009(2) 0.0008(14)
C102 0.033(2) 0.029(2) 0.032(2) -0.005(2) 0.010(2) 0.001(2)
C103 0.029(2) 0.026(2) 0.034(2) -0.002(2) 0.009(2) 0.0020(15)
C104 0.031(2) 0.028(2) 0.033(2) -0.001(2) 0.012(2) 0.0009(15)
C105 0.029(2) 0.029(2) 0.032(2) -0.004(2) 0.010(2) 0.0013(15)
C106 0.031(2) 0.026(2) 0.030(2) -0.001(2) 0.010(2) 0.0008(15)
C107 0.028(2) 0.033(2) 0.031(2) -0.003(2) 0.009(2) -0.006(2)
C108 0.033(2) 0.034(2) 0.039(2) -0.004(2) 0.010(2) -0.004(2)
C109 0.043(3) 0.036(2) 0.040(2) 0.006(2) 0.005(2) -0.007(2)
C110 0.048(3) 0.055(3) 0.032(2) 0.004(2) 0.009(2) -0.019(2)
C111 0.045(3) 0.055(3) 0.033(2) -0.006(2) 0.018(2) -0.011(2)
C112 0.041(2) 0.037(2) 0.036(2) -0.006(2) 0.015(2) -0.006(2)
C113 0.033(2) 0.028(2) 0.032(2) -0.004(2) 0.015(2) 0.0009(15)
C114 0.040(2) 0.028(2) 0.036(2) 0.001(2) 0.016(2) 0.000(2)
C115 0.040(2) 0.034(2) 0.038(2) -0.008(2) 0.014(2) -0.004(2)
C116 0.047(3) 0.023(2) 0.047(3) -0.006(2) 0.021(2) -0.002(2)
C117 0.044(2) 0.025(2) 0.047(3) 0.005(2) 0.023(2) 0.005(2)
C118 0.031(2) 0.030(2) 0.039(2) -0.001(2) 0.013(2) 0.001(2)
C119 0.030(2) 0.024(2) 0.028(2) 0.001(2) 0.006(2) 0.0040(14)
C120 0.033(2) 0.032(2) 0.038(2) -0.003(2) 0.011(2) 0.001(2)
C121 0.035(2) 0.033(2) 0.035(2) -0.003(2) 0.001(2) 0.001(2)
C122 0.043(2) 0.034(2) 0.025(2) 0.001(2) 0.002(2) 0.006(2)
C123 0.048(2) 0.030(2) 0.034(2) 0.006(2) 0.016(2) 0.004(2)
C124 0.038(2) 0.028(2) 0.032(2) 0.001(2) 0.010(2) -0.003(2)
C1 0.049(3) 0.044(3) 0.093(4) 0.031(3) 0.026(3) 0.022(2)
C2 0.068(4) 0.048(3) 0.088(4) -0.001(3) 0.029(3) 0.029(3)
C3 0.074(5) 0.049(3) 0.140(7) -0.048(4) 0.022(5) 0.014(3)
C4 0.122(8) 0.024(3) 0.224(12) -0.027(5) 0.015(9) 0.002(4)
C5 0.105(7) 0.032(3) 0.207(10) 0.043(5) -0.018(8) -0.009(4)
C6 0.065(4) 0.049(3) 0.115(5) 0.049(3) 0.017(4) 0.017(3)
C7 0.039(3) 0.074(4) 0.092(5) 0.024(4) -0.007(3) 0.023(3)
C10 0.070(4) 0.074(4) 0.090(4) 0.016(4) 0.056(4) 0.036(3)
C12 0.123(7) 0.117(7) 0.083(6) -0.063(5) 0.016(5) 0.043(6)
C15 0.089(6) 0.050(4) 0.207(12) -0.059(6) 0.033(7) -0.040(4)
C17 0.066(5) 0.065(4) 0.214(11) 0.086(6) 0.035(6) -0.012(4)
C20 0.092(6) 0.142(7) 0.096(6) 0.103(6) 0.057(5) 0.065(5)
C42 0.084(6) 0.062(5) 0.221(13) -0.076(7) 0.027(7) -0.043(4)
C44 0.065(5) 0.066(4) 0.245(12) 0.095(6) 0.044(6) -0.009(4)
C47 0.102(6) 0.122(6) 0.100(6) 0.095(5) 0.066(5) 0.073(5)
C49 0.036(3) 0.064(3) 0.080(4) 0.018(3) -0.001(3) 0.024(2)
C52 0.059(3) 0.087(4) 0.078(4) 0.012(4) 0.043(3) 0.041(3)
C54 0.135(8) 0.102(6) 0.098(6) -0.078(5) 0.018(6) 0.025(6)
C55 0.078(5) 0.049(3) 0.162(8) -0.057(4) 0.029(5) 0.011(3)
C56 0.124(9) 0.031(3) 0.235(13) -0.037(6) 0.016(10) -0.003(4)
C57 0.105(7) 0.028(3) 0.226(11) 0.036(6) -0.010(8) -0.009(4)
C58 0.059(4) 0.042(3) 0.122(5) 0.044(3) 0.021(4) 0.014(3)
C59 0.052(3) 0.038(2) 0.087(4) 0.022(3) 0.021(3) 0.020(2)
C60 0.059(4) 0.050(3) 0.097(5) -0.015(3) 0.023(3) 0.025(3)
C8F 0.092(8) 0.093(7) 0.026(4) 0.028(5) 0.000(5) 0.037(6)
C9F 0.053(5) 0.077(6) 0.050(5) 0.002(5) -0.022(4) 0.029(4)
C11F 0.032(4) 0.071(6) 0.106(8) 0.028(6) 0.026(5) 0.016(4)
C13F 0.091(6) 0.088(6) 0.081(6) 0.032(5) 0.077(6) 0.043(6)
C14F 0.110(8) 0.102(7) 0.043(5) 0.001(5) 0.037(5) 0.050(6)
C16F 0.076(7) 0.067(6) 0.100(8) -0.067(6) 0.006(6) -0.020(5)
C18F 0.075(7) 0.085(7) 0.111(8) -0.005(7) -0.002(7) -0.059(6)
C19F 0.109(9) 0.097(8) 0.111(8) 0.006(7) 0.061(8) -0.064(7)
C21F 0.084(7) 0.085(6) 0.086(6) 0.060(5) 0.047(5) 0.010(5)
C22F 0.080(6) 0.117(8) 0.053(5) 0.045(6) 0.051(5) 0.032(6)
C23F 0.128(11) 0.187(12) 0.024(5) -0.003(6) 0.046(7) -0.003(10)
C24F 0.121(9) 0.161(10) 0.029(4) -0.005(6) 0.015(6) 0.059(8)
C25F 0.109(8) 0.090(7) 0.050(5) -0.046(5) -0.028(5) 0.009(6)
C26F 0.044(5) 0.074(6) 0.084(7) -0.026(5) -0.040(5) 0.012(4)
C27F 0.025(5) 0.102(10) 0.104(12) -0.034(7) -0.009(5) -0.030(5)
C28F 0.049(5) 0.132(9) 0.180(11) 0.013(9) 0.037(7) -0.017(6)
C29F 0.036(5) 0.136(9) 0.125(10) 0.049(9) 0.050(6) -0.019(6)
C30F 0.074(7) 0.106(8) 0.107(9) 0.042(7) 0.084(7) 0.015(5)
C31F 0.067(5) 0.114(7) 0.057(5) 0.050(5) 0.047(5) 0.034(5)
C32F 0.160(12) 0.191(13) 0.029(5) 0.012(6) 0.057(8) -0.014(10)
C33F 0.107(8) 0.153(10) 0.033(5) -0.002(6) 0.019(6) 0.050(8)
C34F 0.107(7) 0.078(6) 0.032(4) -0.029(4) -0.022(4) 0.005(6)
C35F 0.050(5) 0.063(6) 0.072(6) -0.026(5) -0.042(5) 0.014(4)
C36F 0.023(5) 0.113(9) 0.108(11) -0.039(8) -0.005(5) -0.034(5)
C37F 0.040(5) 0.118(8) 0.172(10) 0.000(8) 0.033(6) -0.015(5)
C38F 0.051(5) 0.107(8) 0.114(9) 0.044(7) 0.050(6) -0.015(6)
C40F 0.086(6) 0.090(7) 0.080(6) 0.029(5) 0.068(5) 0.048(6)
C41F 0.115(8) 0.103(7) 0.038(4) -0.017(5) 0.019(5) 0.053(7)
C43F 0.086(7) 0.078(7) 0.087(8) -0.074(7) -0.004(6) -0.009(6)
C45F 0.078(7) 0.104(8) 0.115(8) -0.010(7) -0.001(7) -0.070(6)
C46F 0.120(9) 0.116(9) 0.147(10) -0.001(8) 0.072(8) -0.076(7)
C48F 0.082(6) 0.076(6) 0.099(7) 0.067(6) 0.058(6) 0.018(5)
C50F 0.095(8) 0.092(7) 0.027(4) 0.034(5) 0.014(5) 0.044(6)
C51F 0.051(6) 0.083(6) 0.049(5) 0.009(5) -0.015(4) 0.028(5)
C53F 0.031(4) 0.065(5) 0.105(8) 0.008(6) 0.028(5) 0.016(4)
C39F 0.066(5) 0.093(7) 0.082(6) 0.024(5) 0.071(5) 0.012(4)

loop_
_atom_site_label
_atom_site_type_symbol
_atom_site_fract_x
_atom_site_fract_y
_atom_site_fract_z
_atom_site_U_iso_or_equiv
_atom_site_thermal_displace_type
_atom_site_occupancy
_atom_site_calc_flag
_atom_site_refinement_flags
_atom_site_disorder_group
C101 C 0.3773(3) 0.3302(2) 0.0874(2) 0.0284(8) Uani 1 d . .
C102 C 0.3375(3) 0.2592(2) 0.0750(2) 0.0313(8) Uani 1 d . .
H2 H 0.3203(3) 0.2394(2) 0.0265(2) 0.038 Uiso 1 calc R .
C103 C 0.3235(3) 0.2180(2) 0.1339(2) 0.0297(8) Uani 1 d . .
C104 C 0.3499(3) 0.2483(2) 0.2054(2) 0.0305(8) Uani 1 d . .
H4 H 0.3408(3) 0.2212(2) 0.2450(2) 0.037 Uiso 1 calc R .
C105 C 0.3900(3) 0.3189(2) 0.2203(2) 0.0299(8) Uani 1 d . .
C106 C 0.4034(3) 0.3585(2) 0.1602(2) 0.0290(8) Uani 1 d . .
H6 H 0.4305(3) 0.4051(2) 0.1692(2) 0.035 Uiso 1 calc R .
C107 C 0.3893(3) 0.3727(2) 0.0228(2) 0.0307(8) Uani 1 d . .
C108 C 0.3607(3) 0.4457(2) 0.0139(2) 0.0357(9) Uani 1 d . .
H8 H 0.3366(3) 0.4681(2) 0.0500(2) 0.043 Uiso 1 calc R .
C109 C 0.3677(3) 0.4850(2) -0.0471(2) 0.0419(10) Uani 1 d . .
H9 H 0.3486(3) 0.5334(2) -0.0517(2) 0.050 Uiso 1 calc R .
C110 C 0.4026(3) 0.4529(3) -0.1015(2) 0.0464(11) Uani 1 d . .
H10 H 0.4063(3) 0.4793(3) -0.1431(2) 0.056 Uiso 1 calc R .
C111 C 0.4326(3) 0.3803(2) -0.0936(2) 0.0434(11) Uani 1 d . .
H11 H 0.4573(3) 0.3584(2) -0.1297(2) 0.052 Uiso 1 calc R .
C112 C 0.4255(3) 0.3408(2) -0.0322(2) 0.0376(9) Uani 1 d . .
H12 H 0.4452(3) 0.2925(2) -0.0276(2) 0.045 Uiso 1 calc R .
C113 C 0.2797(3) 0.1434(2) 0.1187(2) 0.0296(8) Uani 1 d . .
C114 C 0.2013(3) 0.1266(2) 0.0503(2) 0.0336(9) Uani 1 d . .
H14 H 0.1783(3) 0.1621(2) 0.0132(2) 0.040 Uiso 1 calc R .
C115 C 0.1565(3) 0.0579(2) 0.0362(2) 0.0370(9) Uani 1 d . .
H15 H 0.1036(3) 0.0481(2) -0.0097(2) 0.044 Uiso 1 calc R .
C116 C 0.1907(3) 0.0046(2) 0.0901(2) 0.0378(10) Uani 1 d . .
H16 H 0.1620(3) -0.0415(2) 0.0805(2) 0.045 Uiso 1 calc R .
C117 C 0.2681(3) 0.0201(2) 0.1588(2) 0.0371(10) Uani 1 d . .
H17 H 0.2904(3) -0.0155(2) 0.1957(2) 0.045 Uiso 1 calc R .
C118 C 0.3127(3) 0.0888(2) 0.1729(2) 0.0328(9) Uani 1 d . .
H18 H 0.3651(3) 0.0984(2) 0.2190(2) 0.039 Uiso 1 calc R .
C119 C 0.4161(3) 0.3499(2) 0.2980(2) 0.0286(8) Uani 1 d . .
C120 C 0.5044(3) 0.3950(2) 0.3287(2) 0.0340(9) Uani 1 d . .
H20 H 0.5489(3) 0.4055(2) 0.3003(2) 0.041 Uiso 1 calc R .
C121 C 0.5262(3) 0.4241(2) 0.4002(2) 0.0367(9) Uani 1 d . .
H21 H 0.5856(3) 0.4536(2) 0.4197(2) 0.044 Uiso 1 calc R .
C122 C 0.4611(3) 0.4099(2) 0.4434(2) 0.0362(9) Uani 1 d . .
H22 H 0.4762(3) 0.4297(2) 0.4917(2) 0.043 Uiso 1 calc R .
C123 C 0.3728(3) 0.3659(2) 0.4138(2) 0.0364(9) Uani 1 d . .
H23 H 0.3276(3) 0.3566(2) 0.4420(2) 0.044 Uiso 1 calc R .
C124 C 0.3518(3) 0.3357(2) 0.3425(2) 0.0331(9) Uani 1 d . .
H24 H 0.2934(3) 0.3052(2) 0.3239(2) 0.040 Uiso 1 calc R .
C1 C 0.3166(4) 0.5201(3) 0.2929(4) 0.0611(15) Uani 1 d U .
C2 C 0.2975(5) 0.5184(3) 0.2120(4) 0.067(2) Uani 1 d U .
C3 C 0.1969(6) 0.4944(3) 0.1654(5) 0.091(2) Uani 1 d DU .
C4 C 0.1151(9) 0.4741(4) 0.1983(8) 0.134(4) Uani 1 d U .
C5 C 0.1387(8) 0.4762(4) 0.2694(7) 0.131(4) Uani 1 d U .
C6 C 0.2353(5) 0.4977(3) 0.3190(4) 0.079(2) Uani 1 d U .
C7 C 0.3779(4) 0.5819(3) 0.3317(4) 0.075(2) Uani 1 d U .
C10 C 0.3443(5) 0.5771(3) 0.1871(4) 0.071(2) Uani 1 d U .
C12 C 0.1461(8) 0.5327(5) 0.0941(5) 0.112(3) Uani 1 d DU .
C15 C 0.0020(7) 0.5006(4) 0.1498(7) 0.119(4) Uani 1 d U .
C17 C 0.0414(7) 0.5046(4) 0.2950(7) 0.117(4) Uani 1 d U .
C20 C 0.2166(6) 0.5375(6) 0.3799(5) 0.104(3) Uani 1 d U .
C42 C 0.2606(7) 0.8228(4) 0.3074(8) 0.128(4) Uani 1 d U .
C44 C 0.2213(7) 0.8185(4) 0.1641(7) 0.127(4) Uani 1 d U .
C47 C 0.0457(6) 0.7843(5) 0.0771(5) 0.100(3) Uani 1 d U .
C49 C -0.1155(4) 0.7416(3) 0.1270(4) 0.065(2) Uani 1 d U .
C52 C -0.0815(4) 0.7466(4) 0.2713(3) 0.070(2) Uani 1 d U .
C54 C 0.1163(8) 0.7903(5) 0.3640(5) 0.117(3) Uani 1 d DU .
C55 C 0.0648(6) 0.8286(3) 0.2913(6) 0.099(3) Uani 1 d DU .
C56 C 0.1481(9) 0.8486(4) 0.2612(8) 0.140(4) Uani 1 d U .
C57 C 0.1228(8) 0.8472(4) 0.1903(8) 0.135(4) Uani 1 d U .
C58 C 0.0281(5) 0.8254(3) 0.1372(4) 0.076(2) Uani 1 d U .
C59 C -0.0550(4) 0.8028(3) 0.1637(3) 0.0594(14) Uani 1 d U .
C60 C -0.0352(4) 0.8049(3) 0.2448(4) 0.069(2) Uani 1 d U .
C8 C 0.4099(10) 0.6395(7) 0.3080(7) 0.029(3) Uiso 0.320(5) d PD 1
C9 C 0.3913(11) 0.6322(8) 0.2234(8) 0.029(3) Uiso 0.320(5) d PD 1
C11 C 0.2513(20) 0.5786(12) 0.1134(16) 0.090(9) Uiso 0.320(5) d PD 1
C13 C 0.0669(19) 0.5534(10) 0.0683(10) 0.057(5) Uiso 0.320(5) d PD 1
C14 C -0.0176(28) 0.5350(21) 0.1035(25) 0.155(22) Uiso 0.320(5) d PD 1
C16 C -0.0415(16) 0.5171(10) 0.2137(14) 0.048(5) Uiso 0.320(5) d PD 1
C18 C 0.0299(15) 0.5642(12) 0.3544(11) 0.063(5) Uiso 0.320(5) d PD 1
C19 C 0.1372(19) 0.5874(13) 0.4040(13) 0.095(8) Uiso 0.320(5) d PD 1
C21 C 0.3154(24) 0.6123(13) 0.4057(17) 0.066(8) Uiso 0.320(5) d PD 1
C22 C 0.3097(18) 0.6815(11) 0.4162(12) 0.072(6) Uiso 0.320(5) d PD 1
C23 C 0.3552(20) 0.7316(14) 0.3752(14) 0.080(7) Uiso 0.320(5) d PD 1
C24 C 0.3978(36) 0.7145(15) 0.3256(18) 0.102(21) Uiso 0.320(5) d PD 1
C25 C 0.3719(11) 0.7558(7) 0.2537(9) 0.038(3) Uiso 0.320(5) d PD 1
C26 C 0.3686(30) 0.7032(13) 0.1929(16) 0.094(13) Uiso 0.320(5) d PD 1
C27 C 0.3104(30) 0.7042(18) 0.1272(24) 0.184(29) Uiso 0.320(5) d PD 1
C28 C 0.2485(15) 0.6446(11) 0.0871(11) 0.057(5) Uiso 0.320(5) d PD 1
C29 C 0.1419(19) 0.6578(13) 0.0411(19) 0.078(10) Uiso 0.320(5) d PD 1
C30 C 0.0642(14) 0.6148(9) 0.0361(10) 0.049(4) Uiso 0.320(5) d PD 1
C31 C -0.0444(19) 0.6437(12) 0.0449(13) 0.082(7) Uiso 0.320(5) d PD 1
C32 C -0.0910(19) 0.5941(14) 0.0872(14) 0.076(7) Uiso 0.320(5) d PD 1
C33 C -0.1359(33) 0.6104(14) 0.1361(17) 0.095(17) Uiso 0.320(5) d PD 1
C34 C -0.1081(11) 0.5691(8) 0.2085(9) 0.043(3) Uiso 0.320(5) d PD 1
C35 C -0.1028(20) 0.6228(10) 0.2712(13) 0.063(7) Uiso 0.320(5) d PD 1
C36 C -0.0464(30) 0.6221(18) 0.3370(22) 0.204(28) Uiso 0.320(5) d PD 1
C37 C 0.0124(15) 0.6829(10) 0.3739(11) 0.057(5) Uiso 0.320(5) d PD 1
C38 C 0.1119(21) 0.6587(14) 0.4186(17) 0.070(8) Uiso 0.320(5) d PD 1
C39 C 0.2047(14) 0.7087(9) 0.4233(10) 0.049(4) Uiso 0.320(5) d PD 1
C40 C 0.2012(20) 0.7713(11) 0.3976(12) 0.068(6) Uiso 0.320(5) d PD 1
C41 C 0.2795(32) 0.7895(23) 0.3592(28) 0.179(28) Uiso 0.320(5) d PD 1
C43 C 0.3057(14) 0.8075(9) 0.2443(12) 0.042(4) Uiso 0.320(5) d PD 1
C45 C 0.2325(16) 0.7606(12) 0.1081(11) 0.066(5) Uiso 0.320(5) d PD 1
C46 C 0.1282(20) 0.7353(14) 0.0588(14) 0.100(8) Uiso 0.320(5) d PD 1
C48 C -0.0569(20) 0.7120(12) 0.0562(15) 0.053(6) Uiso 0.320(5) d PD 1
C50 C -0.1485(10) 0.6849(7) 0.1518(7) 0.028(3) Uiso 0.320(5) d PD 1
C51 C -0.1287(13) 0.6916(9) 0.2364(9) 0.037(4) Uiso 0.320(5) d PD 1
C53 C 0.0065(17) 0.7486(11) 0.3475(13) 0.075(6) Uiso 0.320(5) d PD 1
C8F C 0.2715(11) 0.5910(8) 0.4101(5) 0.075(3) Uani 0.680(5) d PU 2
C9F C 0.3565(8) 0.6152(5) 0.3851(6) 0.069(3) Uani 0.680(5) d PU 2
C11F C 0.4040(6) 0.6198(5) 0.2623(8) 0.069(3) Uani 0.680(5) d PU 2
C13F C 0.2899(9) 0.6125(6) 0.1156(6) 0.075(3) Uani 0.680(5) d PU 2
C14F C 0.1888(10) 0.5881(7) 0.0705(5) 0.082(3) Uani 0.680(5) d PU 2
C16F C 0.0235(11) 0.5292(6) 0.0887(8) 0.086(3) Uani 0.680(5) d PU 2
C18F C -0.0735(10) 0.5299(7) 0.1685(9) 0.098(4) Uani 0.680(5) d PU 2
C19F C -0.0437(12) 0.5267(8) 0.2536(9) 0.100(4) Uani 0.680(5) d PU 2
C21F C 0.1001(9) 0.5369(6) 0.3626(6) 0.080(3) Uani 0.680(5) d PU 2
C22F C 0.0678(9) 0.6041(7) 0.3898(5) 0.076(3) Uani 0.680(5) d PU 2
C23F C 0.1481(17) 0.6612(10) 0.4204(7) 0.108(6) Uani 0.680(5) d PU 2
C24F C 0.2342(13) 0.6627(9) 0.4279(5) 0.106(4) Uani 0.680(5) d PU 2
C25F C 0.2852(10) 0.7281(7) 0.4087(6) 0.096(4) Uani 0.680(5) d PU 2
C26F C 0.3670(7) 0.6931(7) 0.3828(7) 0.082(3) Uani 0.680(5) d PU 2
C27F C 0.3929(11) 0.7241(10) 0.3240(9) 0.084(7) Uani 0.680(5) d PU 2
C28F C 0.4064(8) 0.6903(8) 0.2618(10) 0.120(4) Uani 0.680(5) d PU 2
C29F C 0.3528(10) 0.7265(11) 0.1834(9) 0.093(5) Uani 0.680(5) d PU 2
C30F C 0.2990(9) 0.6930(7) 0.1189(8) 0.083(5) Uani 0.680(5) d PU 2
C31F C 0.1963(8) 0.7159(6) 0.0675(5) 0.073(3) Uani 0.680(5) d PU 2
C32F C 0.1142(20) 0.6700(12) 0.0378(8) 0.120(7) Uani 0.680(5) d PU 2
C33F C 0.0290(12) 0.6543(9) 0.0302(5) 0.099(4) Uani 0.680(5) d PU 2
C34F C -0.0220(9) 0.5933(6) 0.0494(5) 0.083(3) Uani 0.680(5) d PU 2
C35F C -0.1031(7) 0.6296(6) 0.0742(6) 0.077(3) Uani 0.680(5) d PU 2
C36F C -0.1280(11) 0.5965(11) 0.1347(9) 0.087(6) Uani 0.680(5) d PU 2
C37F C -0.1417(7) 0.6320(7) 0.1984(9) 0.110(4) Uani 0.680(5) d PU 2
C38F C -0.0888(8) 0.5911(9) 0.2720(8) 0.085(4) Uani 0.680(5) d PU 2
C40F C -0.0314(8) 0.7068(6) 0.3388(6) 0.075(3) Uani 0.680(5) d PU 2
C41F C 0.0723(11) 0.7328(7) 0.3845(5) 0.087(3) Uani 0.680(5) d PU 2
C43F C 0.2403(12) 0.7935(7) 0.3686(8) 0.091(4) Uani 0.680(5) d PU 2
C45F C 0.3372(11) 0.7914(8) 0.2878(9) 0.106(4) Uani 0.680(5) d PU 2
C46F C 0.3088(13) 0.7910(9) 0.2020(10) 0.121(5) Uani 0.680(5) d PU 2
C48F C 0.1630(9) 0.7834(6) 0.0937(7) 0.078(3) Uani 0.680(5) d PU 2
C50F C -0.0088(11) 0.7292(7) 0.0472(5) 0.073(3) Uani 0.680(5) d PU 2
C51F C -0.0959(8) 0.7057(6) 0.0732(6) 0.068(3) Uani 0.680(5) d PU 2
C53F C -0.1404(6) 0.7024(5) 0.1969(8) 0.066(3) Uani 0.680(5) d PU 2
C39F C -0.0384(8) 0.6285(6) 0.3366(6) 0.069(4) Uani 0.680(5) d PU 2

loop_
_atom_type_symbol
_atom_type_description
_atom_type_scat_dispersion_real
_atom_type_scat_dispersion_imag
_atom_type_scat_source
C C 0.0033 0.0016 'International Tables Vol C Tables 4.2.6.8 and 6.1.1.4'
H H 0.0000 0.0000 'International Tables Vol C Tables 4.2.6.8 and 6.1.1.4'

loop_
_geom_angle_atom_site_label_1
_geom_angle_atom_site_label_2
_geom_angle_atom_site_label_3
_geom_angle
C106 C101 C102 118.4(3)
C106 C101 C107 121.9(3)
C102 C101 C107 119.7(3)
C103 C102 C101 121.3(3)
C104 C103 C102 118.5(3)
C104 C103 C113 121.4(3)
C102 C103 C113 120.1(3)
C103 C104 C105 122.0(4)
C106 C105 C104 118.0(3)
C106 C105 C119 121.7(3)
C104 C105 C119 120.3(3)
C101 C106 C105 121.8(3)
C112 C107 C108 117.9(4)
C112 C107 C101 121.2(3)
C108 C107 C101 120.8(3)
C109 C108 C107 121.4(4)
C108 C109 C110 120.4(4)
C109 C110 C111 119.4(4)
C112 C111 C110 120.2(4)
C111 C112 C107 120.8(4)
C114 C113 C118 117.7(3)
C114 C113 C103 120.6(3)
C118 C113 C103 121.7(3)
C113 C114 C115 121.5(4)
C116 C115 C114 120.0(4)
C115 C116 C117 119.6(4)
C116 C117 C118 120.4(4)
C117 C118 C113 120.9(4)
C124 C119 C120 117.6(3)
C124 C119 C105 120.6(3)
C120 C119 C105 121.8(3)
C121 C120 C119 120.9(4)
C120 C121 C122 120.8(4)
C121 C122 C123 119.1(4)
C124 C123 C122 120.1(4)
C123 C124 C119 121.4(4)
C6 C1 C2 117.8(6)
C6 C1 C7 115.8(6)
C2 C1 C7 114.6(5)
C10 C2 C3 118.3(6)
C10 C2 C1 112.4(5)
C3 C2 C1 117.5(6)
C2 C3 C4 120.5(8)
C2 C3 C12 118.1(8)
C4 C3 C12 108.6(8)
C5 C4 C3 117.9(11)
C5 C4 C15 117.6(12)
C3 C4 C15 112.6(10)
C4 C5 C6 125.2(12)
C4 C5 C17 111.9(10)
C6 C5 C17 111.7(10)
C5 C6 C1 121.0(8)
C5 C6 C20 108.5(8)
C1 C6 C20 118.4(7)
C9F C7 C1 122.6(7)
C8 C7 C1 132.9(8)
C9F C7 C11F 125.1(8)
C1 C7 C11F 100.2(6)
C8 C7 C21 105.8(11)
C1 C7 C21 106.8(9)
C9 C10 C2 129.9(8)
C2 C10 C13F 120.9(8)
C9 C10 C11 125.4(11)
C2 C10 C11 89.9(10)
C2 C10 C11F 104.2(6)
C13F C10 C11F 122.9(7)
C13 C12 C3 132.5(14)
C14F C12 C3 124.1(9)
C13 C12 C11 125.1(17)
C3 C12 C11 86.7(12)
C14F C12 C16F 123.4(11)
C3 C12 C16F 101.4(9)
C18F C15 C16F 116.9(12)
C14 C15 C16 118.2(23)
C14 C15 C4 127.6(22)
C18F C15 C4 131.8(13)
C16F C15 C4 100.6(10)
C16 C15 C4 98.6(12)
C19F C17 C21F 124.4(12)
C19F C17 C5 126.5(12)
C21F C17 C5 98.2(8)
C16 C17 C5 98.2(10)
C16 C17 C18 111.5(11)
C5 C17 C18 134.1(10)
C8F C20 C6 122.4(8)
C8F C20 C21F 121.5(11)
C6 C20 C21F 105.0(9)
C6 C20 C19 145.9(11)
C6 C20 C21 107.4(10)
C19 C20 C21 88.1(14)
C45F C42 C43F 115.5(13)
C41 C42 C43 122.7(22)
C41 C42 C56 124.5(23)
C45F C42 C56 132.7(13)
C43F C42 C56 99.9(11)
C43 C42 C56 100.5(12)
C46F C44 C48F 116.9(13)
C45 C44 C43 111.1(11)
C46F C44 C57 130.7(13)
C48F C44 C57 100.0(8)
C45 C44 C57 134.1(11)
C43 C44 C57 98.8(10)
C50F C47 C58 123.8(8)
C50F C47 C48F 119.4(10)
C58 C47 C48F 105.5(9)
C58 C47 C46 142.3(11)
C58 C47 C48 104.7(9)
C46 C47 C48 93.0(14)
C50 C49 C59 133.3(8)
C51F C49 C59 123.6(7)
C51F C49 C53F 122.3(8)
C59 C49 C53F 101.8(6)
C50 C49 C48 106.8(10)
C59 C49 C48 106.2(8)
C51 C52 C60 129.9(8)
C60 C52 C40F 125.1(7)
C51 C52 C53 127.2(11)
C60 C52 C53 91.0(9)
C60 C52 C53F 104.0(6)
C40F C52 C53F 117.5(8)
C40 C54 C55 136.2(14)
C41F C54 C55 122.0(9)
C40 C54 C53 129.0(17)
C55 C54 C53 86.2(10)
C41F C54 C43F 123.1(11)
C55 C54 C43F 101.0(9)
C60 C55 C56 122.3(9)
C60 C55 C54 118.5(8)
C56 C55 C54 107.0(8)
C57 C56 C55 115.3(11)
C57 C56 C42 117.5(13)
C55 C56 C42 115.5(11)
C56 C57 C58 129.0(13)
C56 C57 C44 110.9(10)
C58 C57 C44 108.9(10)
C57 C58 C59 118.1(8)
C57 C58 C47 111.9(8)
C59 C58 C47 117.2(6)
C58 C59 C49 116.9(6)
C58 C59 C60 117.3(6)
C49 C59 C60 113.8(5)
C55 C60 C52 117.3(7)
C55 C60 C59 117.9(6)
C52 C60 C59 113.0(5)
C7 C8 C24 130.5(17)
C7 C8 C9 108.8(11)
C24 C8 C9 109.1(15)
C10 C9 C26 121.8(16)
C10 C9 C8 120.6(12)
C26 C9 C8 105.7(14)
C28 C11 C10 105.8(18)
C28 C11 C12 120.2(21)
C10 C11 C12 126.6(18)
C12 C13 C30 113.6(21)
C12 C13 C14 118.9(22)
C30 C13 C14 119.4(22)
C15 C14 C32 128.2(34)
C15 C14 C13 118.6(29)
C32 C14 C13 106.6(27)
C34 C16 C15 121.2(20)
C34 C16 C17 115.6(18)
C15 C16 C17 113.6(12)
C36 C18 C19 112.6(22)
C36 C18 C17 125.2(20)
C19 C18 C17 110.0(17)
C38 C19 C18 98.7(22)
C38 C19 C20 146.0(22)
C18 C19 C20 104.3(18)
C22 C21 C20 134.6(23)
C22 C21 C7 117.3(21)
C20 C21 C7 91.6(12)
C21 C22 C23 119.8(25)
C21 C22 C39 115.9(22)
C23 C22 C39 112.4(19)
C24 C23 C41 119.0(29)
C24 C23 C22 125.5(28)
C41 C23 C22 101.8(24)
C23 C24 C8 120.8(27)
C23 C24 C25 120.0(26)
C8 C24 C25 107.6(20)
C43 C25 C24 117.5(20)
C43 C25 C26 122.8(19)
C24 C25 C26 106.9(18)
C27 C26 C9 113.3(27)
C27 C26 C25 127.5(29)
C9 C26 C25 110.7(20)
C26 C27 C45 115.6(33)
C26 C27 C28 125.6(36)
C45 C27 C28 101.0(24)
C11 C28 C29 106.8(21)
C11 C28 C27 125.6(25)
C29 C28 C27 118.1(21)
C30 C29 C28 123.9(24)
C30 C29 C46 117.4(23)
C28 C29 C46 101.7(20)
C29 C30 C13 128.1(21)
C29 C30 C31 121.0(19)
C13 C30 C31 98.1(16)
C48 C31 C32 115.1(24)
C48 C31 C30 120.7(22)
C32 C31 C30 113.2(18)
C33 C32 C14 118.3(27)
C33 C32 C31 127.4(26)
C14 C32 C31 102.6(23)
C32 C33 C50 119.1(25)
C32 C33 C34 119.2(26)
C50 C33 C34 108.8(20)
C16 C34 C33 114.6(20)
C16 C34 C35 124.9(19)
C33 C34 C35 107.1(16)
C36 C35 C51 116.7(23)
C36 C35 C34 129.1(24)
C51 C35 C34 107.2(16)
C35 C36 C37 123.0(34)
C35 C36 C18 113.2(29)
C37 C36 C18 104.4(24)
C53 C37 C38 117.2(21)
C53 C37 C36 127.1(24)
C38 C37 C36 107.5(21)
C37 C38 C19 115.3(24)
C37 C38 C39 115.6(20)
C19 C38 C39 110.1(20)
C40 C39 C38 127.9(20)
C40 C39 C22 101.2(18)
C38 C39 C22 122.5(16)
C54 C40 C39 113.6(21)
C54 C40 C41 112.6(24)
C39 C40 C41 116.9(24)
C42 C41 C23 123.0(33)
C42 C41 C40 123.7(33)
C23 C41 C40 106.5(29)
C25 C43 C42 117.6(17)
C25 C43 C44 118.6(17)
C42 C43 C44 112.2(12)
C27 C45 C46 112.2(23)
C27 C45 C44 124.3(21)
C46 C45 C44 111.7(19)
C45 C46 C29 106.7(22)
C45 C46 C47 105.4(19)
C29 C46 C47 139.4(21)
C31 C48 C49 121.1(20)
C31 C48 C47 127.7(21)
C49 C48 C47 95.0(11)
C49 C50 C33 130.0(17)
C49 C50 C51 110.0(11)
C33 C50 C51 107.4(15)
C52 C51 C35 119.0(15)
C52 C51 C50 119.4(13)
C35 C51 C50 109.5(14)
C37 C53 C52 105.3(17)
C37 C53 C54 116.2(19)
C52 C53 C54 124.9(15)
C20 C8F C9F 120.7(9)
C20 C8F C24F 128.3(13)
C9F C8F C24F 98.4(14)
C7 C9F C8F 120.0(9)
C7 C9F C26F 114.2(11)
C8F C9F C26F 114.5(11)
C28F C11F C10 120.1(12)
C28F C11F C7 117.2(12)
C10 C11F C7 108.4(6)
C14F C13F C10 119.8(9)
C14F C13F C30F 113.2(10)
C10 C13F C30F 113.8(10)
C12 C14F C13F 118.8(10)
C12 C14F C32F 121.4(11)
C13F C14F C32F 104.1(12)
C15 C16F C34F 125.8(13)
C15 C16F C12 116.5(11)
C34F C16F C12 104.6(13)
C15 C18F C36F 124.1(14)
C15 C18F C19F 107.8(15)
C36F C18F C19F 114.2(14)
C17 C19F C38F 120.4(14)
C17 C19F C18F 123.8(16)
C38F C19F C18F 103.4(13)
C17 C21F C22F 123.0(10)
C17 C21F C20 116.4(10)
C22F C21F C20 108.7(11)
C21F C22F C23F 119.3(12)
C21F C22F C39F 110.2(11)
C23F C22F C39F 116.2(12)
C24F C23F C22F 130.7(20)
C24F C23F C41F 119.7(18)
C22F C23F C41F 98.7(14)
C23F C24F C25F 121.4(16)
C23F C24F C8F 110.7(20)
C25F C24F C8F 117.6(13)
C43F C25F C26F 115.2(14)
C43F C25F C24F 131.6(13)
C26F C25F C24F 99.1(10)
C27F C26F C9F 119.4(13)
C27F C26F C25F 118.4(14)
C9F C26F C25F 110.0(12)
C26F C27F C28F 127.7(17)
C26F C27F C45F 119.5(14)
C28F C27F C45F 100.5(15)
C11F C28F C27F 116.0(16)
C11F C28F C29F 115.8(17)
C27F C28F C29F 116.6(15)
C30F C29F C46F 117.9(14)
C30F C29F C28F 126.3(17)
C46F C29F C28F 103.6(14)
C29F C30F C31F 124.9(13)
C29F C30F C13F 120.9(13)
C31F C30F C13F 102.6(12)
C32F C31F C30F 123.1(15)
C32F C31F C48F 112.6(13)
C30F C31F C48F 110.6(12)
C33F C32F C31F 148.7(22)
C33F C32F C14F 103.9(17)
C31F C32F C14F 96.3(16)
C33F C32F C50F 49.4(15)
C31F C32F C50F 100.9(14)
C14F C32F C50F 142.8(10)
C32F C33F C34F 135.4(18)
C32F C33F C50F 96.8(20)
C34F C33F C50F 116.9(12)
C33F C34F C16F 129.6(12)
C33F C34F C35F 99.8(10)
C16F C34F C35F 117.0(12)
C36F C35F C51F 118.6(13)
C36F C35F C34F 115.9(13)
C51F C35F C34F 113.3(12)
C35F C36F C37F 126.2(17)
C35F C36F C18F 119.9(15)
C37F C36F C18F 102.2(14)
C53F C37F C36F 116.1(16)
C53F C37F C38F 120.8(15)
C36F C37F C38F 111.9(14)
C39F C38F C19F 121.0(12)
C39F C38F C37F 119.4(14)
C19F C38F C37F 107.9(13)
C52 C40F C41F 115.4(10)
C52 C40F C39F 119.0(10)
C41F C40F C39F 112.9(9)
C54 C41F C40F 121.4(10)
C54 C41F C23F 119.3(12)
C40F C41F C23F 107.8(12)
C42 C43F C25F 127.1(14)
C42 C43F C54 116.2(11)
C25F C43F C54 103.8(14)
C42 C45F C27F 123.8(14)
C42 C45F C46F 110.0(17)
C27F C45F C46F 112.7(15)
C44 C46F C29F 125.7(15)
C44 C46F C45F 117.3(18)
C29F C46F C45F 106.2(16)
C44 C48F C31F 123.9(9)
C44 C48F C47 113.7(9)
C31F C48F C47 110.5(11)
C47 C50F C51F 119.7(8)
C47 C50F C33F 129.6(12)
C51F C50F C33F 98.2(12)
C47 C50F C32F 96.6(11)
C51F C50F C32F 127.9(10)
C33F C50F C32F 33.8(8)
C49 C51F C35F 118.1(11)
C49 C51F C50F 118.8(9)
C35F C51F C50F 111.6(11)
C37F C53F C52 120.4(12)
C37F C53F C49 118.4(11)
C52 C53F C49 107.4(6)
C38F C39F C40F 122.9(11)
C38F C39F C22F 121.0(10)
C40F C39F C22F 104.1(10)

loop_
_geom_bond_atom_site_label_1
_geom_bond_atom_site_label_2
_geom_bond_distance
C101 C106 1.389(5)
C101 C102 1.409(5)
C101 C107 1.488(5)
C102 C103 1.397(5)
C103 C104 1.381(5)
C103 C113 1.493(5)
C104 C105 1.407(5)
C105 C106 1.395(5)
C105 C119 1.488(5)
C107 C112 1.395(5)
C107 C108 1.401(5)
C108 C109 1.376(6)
C109 C110 1.377(6)
C110 C111 1.398(6)
C111 C112 1.385(6)
C113 C114 1.393(5)
C113 C118 1.394(5)
C114 C115 1.394(5)
C115 C116 1.377(5)
C116 C117 1.385(6)
C117 C118 1.394(5)
C119 C124 1.392(5)
C119 C120 1.402(5)
C120 C121 1.376(5)
C121 C122 1.382(6)
C122 C123 1.387(6)
C123 C124 1.382(5)
C1 C6 1.382(8)
C1 C2 1.442(8)
C1 C7 1.455(8)
C2 C10 1.403(8)
C2 C3 1.408(9)
C3 C4 1.456(13)
C3 C12 1.463(11)
C4 C5 1.258(13)
C4 C15 1.558(13)
C5 C6 1.373(10)
C5 C17 1.601(14)
C6 C20 1.439(11)
C7 C9F 1.276(12)
C7 C8 1.280(14)
C7 C11F 1.603(13)
C7 C21 1.91(3)
C10 C9 1.272(15)
C10 C13F 1.449(11)
C10 C11 1.52(3)
C10 C11F 1.580(14)
C12 C13 1.07(2)
C12 C14F 1.315(13)
C12 C11 1.57(2)
C12 C16F 1.60(2)
C15 C14 1.04(4)
C15 C18F 1.28(2)
C15 C16F 1.37(2)
C15 C16 1.51(2)
C17 C19F 1.213(15)
C17 C21F 1.382(14)
C17 C16 1.57(2)
C17 C18 1.60(2)
C20 C8F 1.251(14)
C20 C21F 1.472(13)
C20 C19 1.57(3)
C20 C21 1.86(3)
C42 C41 1.10(4)
C42 C45F 1.32(2)
C42 C43F 1.37(2)
C42 C43 1.51(2)
C42 C56 1.537(14)
C44 C46F 1.25(2)
C44 C48F 1.443(14)
C44 C45 1.54(2)
C44 C43 1.56(2)
C44 C57 1.623(14)
C47 C50F 1.270(13)
C47 C58 1.434(10)
C47 C48F 1.484(13)
C47 C46 1.54(3)
C47 C48 1.86(2)
C49 C50 1.280(13)
C49 C51F 1.297(11)
C49 C59 1.429(8)
C49 C53F 1.613(13)
C49 C48 1.82(3)
C52 C51 1.26(2)
C52 C60 1.408(8)
C52 C40F 1.423(11)
C52 C53 1.52(2)
C52 C53F 1.580(13)
C54 C40 1.15(2)
C54 C41F 1.329(15)
C54 C55 1.485(11)
C54 C53 1.59(2)
C54 C43F 1.62(2)
C55 C60 1.398(9)
C55 C56 1.437(13)
C56 C57 1.252(14)
C57 C58 1.382(11)
C58 C59 1.408(8)
C59 C60 1.446(8)
C8 C24 1.45(3)
C8 C9 1.52(2)
C9 C26 1.43(2)
C11 C28 1.31(2)
C13 C30 1.28(2)
C13 C14 1.51(3)
C14 C32 1.43(3)
C16 C34 1.29(2)
C18 C36 1.44(3)
C18 C19 1.49(2)
C19 C38 1.41(2)
C21 C22 1.30(2)
C22 C23 1.45(2)
C22 C39 1.53(2)
C23 C24 1.27(3)
C23 C41 1.43(3)
C24 C25 1.48(3)
C25 C43 1.27(2)
C25 C26 1.48(2)
C26 C27 1.22(3)
C27 C45 1.43(3)
C27 C28 1.43(3)
C28 C29 1.42(2)
C29 C30 1.28(2)
C29 C46 1.50(3)
C30 C31 1.59(2)
C31 C48 1.30(2)
C31 C32 1.47(2)
C32 C33 1.27(3)
C33 C50 1.43(3)
C33 C34 1.49(3)
C34 C35 1.52(2)
C35 C36 1.21(3)
C35 C51 1.42(2)
C36 C37 1.42(3)
C37 C53 1.31(2)
C37 C38 1.39(2)
C38 C39 1.52(3)
C39 C40 1.25(2)
C40 C41 1.48(3)
C45 C46 1.47(2)
C50 C51 1.51(2)
C8F C9F 1.42(2)
C8F C24F 1.49(2)
C9F C26F 1.454(15)
C11F C28F 1.31(2)
C13F C14F 1.40(2)
C13F C30F 1.50(2)
C14F C32F 1.81(2)
C16F C34F 1.42(2)
C18F C36F 1.47(2)
C18F C19F 1.50(2)
C19F C38F 1.43(2)
C21F C22F 1.460(15)
C22F C23F 1.48(2)
C22F C39F 1.506(14)
C23F C24F 1.10(2)
C23F C41F 1.67(2)
C24F C25F 1.49(2)
C25F C43F 1.45(2)
C25F C26F 1.47(2)
C26F C27F 1.37(2)
C27F C28F 1.38(2)
C27F C45F 1.50(2)
C28F C29F 1.55(2)
C29F C30F 1.33(2)
C29F C46F 1.42(2)
C30F C31F 1.450(15)
C31F C32F 1.35(2)
C31F C48F 1.463(15)
C32F C33F 1.13(2)
C32F C50F 2.02(3)
C33F C34F 1.42(2)
C33F C50F 1.54(2)
C34F C35F 1.464(15)
C35F C36F 1.41(2)
C35F C51F 1.415(15)
C36F C37F 1.42(2)
C37F C53F 1.307(15)
C37F C38F 1.52(2)
C38F C39F 1.36(2)
C40F C41F 1.44(2)
C40F C39F 1.457(15)
C45F C46F 1.52(2)
C50F C51F 1.46(2)
